data_7126353
loop_
_publ_author_name
'Guo, Tao'
'Wei, Xu-Ning'
'Zhang, Miao'
'Liu, Yu'
'Zhu, Li-Min'
'Zhao, Yun-Hui'

_publ_section_title
;
 Catalyst and additive-free oxidative dual C-H sulfenylation of
 imidazoheterocycles with elemental sulfur using DMSO as a solvent and an
 oxidant.
;
_journal_issue 43
_journal_name_full 'Chemical communications (Cambridge, England)'
_journal_page_first 5751
_journal_page_last 5754
_journal_paper_doi 10.1039/d0cc00043d
_journal_volume 56
_journal_year 2020
_chemical_formula_sum 'C21 H13 Cl N3 S'
_chemical_formula_weight 374.85
_space_group_crystal_system orthorhombic
_space_group_IT_number 61
_space_group_name_Hall '-P 2ac 2ab'
_space_group_name_H-M_alt 'P b c a'
_atom_sites_solution_hydrogens mixed
_audit_update_record
;
2019-10-17 deposited with the CCDC.	2020-04-07 downloaded from the CCDC.
;
_cell_angle_alpha 90
_cell_angle_beta 90
_cell_angle_gamma 90
_cell_formula_units_Z 8
_cell_length_a 15.1373(14)
_cell_length_b 14.4119(13)
_cell_length_c 16.4702(15)
_cell_measurement_reflns_used 9606
_cell_measurement_temperature 242.(2)
_cell_measurement_theta_max 68.2568
_cell_measurement_theta_min 5.0164
_cell_volume 3593.1(6)
_computing_cell_refinement 'SAINT V8.38A (Bruker AXS Inc., 2017)'
_computing_data_reduction 'SAINT V8.38A (Bruker AXS Inc., 2017)'
_computing_molecular_graphics 'shelXle (C.B. Huebschle, rev 924)'
_computing_structure_refinement 'SHELXL-2018/3 (Sheldrick, 2018)'
_computing_structure_solution 'SHELXT 2014/5 (Sheldrick, 2014)'
_diffrn_ambient_temperature 242.(2)
_diffrn_detector_area_resol_mean 7.3910
_diffrn_measured_fraction_theta_full 0.998
_diffrn_measured_fraction_theta_max 0.998
_diffrn_measurement_device_type 'd8 venture'
_diffrn_radiation_type 'cu k\a'
_diffrn_radiation_wavelength 1.54178
_diffrn_reflns_av_R_equivalents 0.0274
_diffrn_reflns_av_unetI/netI 0.0155
_diffrn_reflns_limit_h_max 18
_diffrn_reflns_limit_h_min -18
_diffrn_reflns_limit_k_max 17
_diffrn_reflns_limit_k_min -17
_diffrn_reflns_limit_l_max 15
_diffrn_reflns_limit_l_min -19
_diffrn_reflns_number 37080
_diffrn_reflns_theta_full 68.29
_diffrn_reflns_theta_max 68.29
_diffrn_reflns_theta_min 5.02
_exptl_absorpt_coefficient_mu 3.034
_exptl_absorpt_correction_T_max 0.89
_exptl_absorpt_correction_T_min 0.78
_exptl_absorpt_correction_type multi-scan
_exptl_absorpt_process_details
;
SADABS-2016/2 - Bruker AXS area detector scaling and absorption correction
;
_exptl_crystal_colour 'clear light colourless'
_exptl_crystal_density_diffrn 1.386
_exptl_crystal_density_method 'not measured'
_exptl_crystal_description block
_exptl_crystal_F_000 1544
_exptl_crystal_size_max 0.170
_exptl_crystal_size_mid 0.080
_exptl_crystal_size_min 0.040
_refine_diff_density_max 0.258
_refine_diff_density_min -0.241
_refine_ls_extinction_method none
_refine_ls_goodness_of_fit_ref 1.067
_refine_ls_hydrogen_treatment mixed
_refine_ls_matrix_type full
_refine_ls_number_parameters 239
_refine_ls_number_reflns 3275
_refine_ls_number_restraints 0
_refine_ls_restrained_S_all 1.067
_refine_ls_R_factor_all 0.0280
_refine_ls_R_factor_gt 0.0276
_refine_ls_shift/su_max 0.001
_refine_ls_shift/su_mean 0.000
_refine_ls_structure_factor_coef Fsqd
_refine_ls_weighting_details 'w=1/[\s^2^(Fo^2^)+(0.0388P)^2^+1.4958P] where P=(Fo^2^+2Fc^2^)/3'
_refine_ls_weighting_scheme calc
_refine_ls_wR_factor_gt 0.0750
_refine_ls_wR_factor_ref 0.0753
_reflns_number_gt 3208
_reflns_number_total 3275
_reflns_threshold_expression 'I > 2\s(I)'
_cod_data_source_file d0cc00043d2.cif
_cod_data_source_block 2090619GTLI
_cod_depositor_comments
;
The following automatic conversions were performed:

data item '_exptl_absorpt_correction_type' value 'Multi-Scan' was
changed to 'multi-scan' in accordance with the
/home/data/users/saulius/crontab/automatic-downloads/rss-feeds/RSC/lib/dictionaries/cif_core.dic
dictionary named 'cif_core.dic' version 2.4.2 last updated on
2011-04-26.

Automatic conversion script
Id: cif_fix_values 7556 2019-12-06 15:28:31Z antanas 

 Adding full bibliography for 7126353--7126354.cif.
;
_cod_database_code 7126353

loop_
_space_group_symop_operation_xyz
'x, y, z'
'x+1/2, -y+1/2, -z'
'-x, y+1/2, -z+1/2'
'-x+1/2, -y, z+1/2'
'-x, -y, -z'
'-x-1/2, y-1/2, z'
'x, -y-1/2, z-1/2'
'x-1/2, y, -z-1/2'

loop_
_atom_site_type_symbol
_atom_site_label
_atom_site_fract_x
_atom_site_fract_y
_atom_site_fract_z
_atom_site_U_iso_or_equiv
_atom_site_adp_type
_atom_site_calc_flag
_atom_site_refinement_flags_adp
_atom_site_refinement_flags_occupancy
_atom_site_refinement_flags_posn
_atom_site_occupancy
_atom_site_disorder_assembly
_atom_site_disorder_group
Cl Cl1 0.35938(2) 0.81937(3) 0.40574(2) 0.03464(11) Uani d . . . 1 . .
S S1 0.26509(2) 0.64374(2) 0.52679(2) 0.02393(10) Uani d . . . 1 . .
N N1 0.14040(7) 0.76758(8) 0.58379(6) 0.0230(2) Uani d . . . 1 . .
N N2 0.08448(7) 0.70129(8) 0.69545(7) 0.0259(2) Uani d . . . 1 . .
N N3 0.46563(8) 0.69371(9) 0.67187(8) 0.0299(3) Uani d . . . 1 . .
H H14 0.4946(12) 0.6868(13) 0.7152(13) 0.043(5) Uiso d . . . 1 . .
C C1 0.55828(9) 0.88798(10) 0.55421(9) 0.0330(3) Uani d . . . 1 . .
H H1 0.602776 0.933473 0.554171 0.04 Uiso calc U . R 1 . .
C C2 0.55351(9) 0.82633(10) 0.61753(9) 0.0314(3) Uani d . . . 1 . .
H H13 0.594638 0.827826 0.660274 0.038 Uiso calc U . R 1 . .
C C3 0.48512(8) 0.76123(9) 0.61598(8) 0.0265(3) Uani d . . . 1 . .
C C4 0.42134(8) 0.75644(9) 0.55288(8) 0.0230(3) Uani d . . . 1 . .
C C5 0.36224(8) 0.68269(9) 0.57522(8) 0.0231(3) Uani d . . . 1 . .
C C6 0.18330(8) 0.68262(9) 0.59322(7) 0.0217(3) Uani d . . . 1 . .
C C7 0.14723(8) 0.64406(9) 0.66236(7) 0.0225(3) Uani d . . . 1 . .
C C8 0.17063(8) 0.55625(9) 0.70297(8) 0.0239(3) Uani d . . . 1 . .
C C9 0.18004(9) 0.47318(10) 0.66080(9) 0.0304(3) Uani d . . . 1 . .
H H5 0.171287 0.471865 0.60431 0.036 Uiso calc U . R 1 . .
C C10 0.20228(10) 0.39219(10) 0.70168(10) 0.0361(3) Uani d . . . 1 . .
H H6 0.207699 0.336146 0.672909 0.043 Uiso calc U . R 1 . .
C C11 0.21651(10) 0.39380(11) 0.78483(10) 0.0385(4) Uani d . . . 1 . .
H H2 0.232318 0.339113 0.812333 0.046 Uiso calc U . R 1 . .
C C12 0.43113(9) 0.82016(9) 0.48886(8) 0.0257(3) Uani d . . . 1 . .
C C13 0.49801(9) 0.88449(10) 0.48942(9) 0.0302(3) Uani d . . . 1 . .
H H3 0.503521 0.926556 0.446098 0.036 Uiso calc U . R 1 . .
C C14 0.15080(9) 0.83587(10) 0.52636(9) 0.0297(3) Uani d . . . 1 . .
H H11 0.19169 0.828845 0.483845 0.036 Uiso calc U . R 1 . .
C C15 0.10091(10) 0.91345(11) 0.53235(10) 0.0369(3) Uani d . . . 1 . .
H H10 0.107723 0.961161 0.493943 0.044 Uiso calc U . R 1 . .
C C16 0.03859(10) 0.92361(10) 0.59575(10) 0.0373(3) Uani d . . . 1 . .
H H4 0.004176 0.977796 0.598728 0.045 Uiso calc U . R 1 . .
C C17 0.02788(10) 0.85604(10) 0.65234(9) 0.0326(3) Uani d . . . 1 . .
H H9 -0.013912 0.862711 0.694145 0.039 Uiso calc U . R 1 . .
C C18 0.08082(8) 0.77548(9) 0.64715(8) 0.0255(3) Uani d . . . 1 . .
C C19 0.20738(11) 0.47603(12) 0.82717(9) 0.0411(4) Uani d . . . 1 . .
H H7 0.217187 0.477185 0.883515 0.049 Uiso calc U . R 1 . .
C C20 0.18387(10) 0.55666(11) 0.78702(8) 0.0333(3) Uani d . . . 1 . .
H H8 0.176752 0.612064 0.816411 0.04 Uiso calc U . R 1 . .
C C21 0.39262(9) 0.64681(9) 0.64740(8) 0.0273(3) Uani d . . . 1 . .
H H12 0.366623 0.597125 0.675609 0.033 Uiso calc U . R 1 . .

loop_
_atom_site_aniso_label
_atom_site_aniso_U_11
_atom_site_aniso_U_22
_atom_site_aniso_U_33
_atom_site_aniso_U_12
_atom_site_aniso_U_13
_atom_site_aniso_U_23
Cl1 0.02871(19) 0.0481(2) 0.02709(18) -0.00061(14) -0.00173(12) 0.00833(14)
S1 0.01990(18) 0.03176(19) 0.02013(17) -0.00138(12) 0.00074(11) -0.00523(11)
N1 0.0193(5) 0.0259(5) 0.0239(5) -0.0009(4) -0.0023(4) 0.0001(4)
N2 0.0228(5) 0.0308(6) 0.0242(5) 0.0031(4) 0.0021(4) -0.0007(4)
N3 0.0250(6) 0.0373(7) 0.0273(6) 0.0025(5) -0.0076(5) 0.0014(5)
C1 0.0231(7) 0.0318(7) 0.0441(8) -0.0031(6) 0.0071(6) -0.0090(6)
C2 0.0206(6) 0.0383(8) 0.0353(7) 0.0009(6) -0.0021(6) -0.0093(6)
C3 0.0207(6) 0.0307(7) 0.0282(7) 0.0035(5) -0.0007(5) -0.0036(5)
C4 0.0180(6) 0.0266(6) 0.0245(6) 0.0038(5) 0.0014(5) -0.0045(5)
C5 0.0187(6) 0.0269(6) 0.0237(6) 0.0020(5) -0.0005(5) -0.0030(5)
C6 0.0187(6) 0.0256(6) 0.0207(6) 0.0001(5) -0.0024(4) -0.0017(5)
C7 0.0191(6) 0.0280(7) 0.0204(6) -0.0001(5) -0.0017(5) -0.0030(5)
C8 0.0180(6) 0.0292(7) 0.0245(6) -0.0012(5) 0.0006(5) 0.0020(5)
C9 0.0300(7) 0.0320(7) 0.0291(7) -0.0006(6) -0.0011(5) -0.0013(5)
C10 0.0306(7) 0.0280(7) 0.0496(9) -0.0006(6) 0.0026(6) 0.0001(6)
C11 0.0309(7) 0.0373(8) 0.0472(9) 0.0023(6) 0.0023(6) 0.0178(7)
C12 0.0208(6) 0.0305(7) 0.0258(6) 0.0052(5) 0.0029(5) -0.0025(5)
C13 0.0266(7) 0.0291(7) 0.0349(7) 0.0020(6) 0.0088(6) -0.0008(6)
C14 0.0255(7) 0.0336(7) 0.0301(7) -0.0036(6) -0.0021(5) 0.0072(6)
C15 0.0347(8) 0.0310(7) 0.0448(8) -0.0026(6) -0.0066(6) 0.0105(6)
C16 0.0324(8) 0.0287(7) 0.0507(9) 0.0055(6) -0.0070(6) -0.0001(6)
C17 0.0268(7) 0.0330(7) 0.0381(8) 0.0052(6) -0.0004(6) -0.0042(6)
C18 0.0208(6) 0.0296(7) 0.0262(6) 0.0004(5) -0.0003(5) -0.0030(5)
C19 0.0451(9) 0.0504(10) 0.0278(7) 0.0049(7) -0.0008(6) 0.0116(7)
C20 0.0380(8) 0.0368(8) 0.0250(7) 0.0035(6) 0.0003(6) 0.0009(6)
C21 0.0249(7) 0.0286(7) 0.0284(7) 0.0022(5) -0.0017(5) 0.0017(5)

loop_
_atom_type_symbol
_atom_type_description
_atom_type_scat_dispersion_real
_atom_type_scat_dispersion_imag
_atom_type_scat_source
C C 0.0181 0.0091 'International Tables Vol C Tables 4.2.6.8 and 6.1.1.4'
H H 0.0000 0.0000 'International Tables Vol C Tables 4.2.6.8 and 6.1.1.4'
N N 0.0311 0.0180 'International Tables Vol C Tables 4.2.6.8 and 6.1.1.4'
S S 0.3331 0.5567 'International Tables Vol C Tables 4.2.6.8 and 6.1.1.4'
Cl Cl 0.3639 0.7018 'International Tables Vol C Tables 4.2.6.8 and 6.1.1.4'

loop_
_geom_angle_atom_site_label_1
_geom_angle_atom_site_label_2
_geom_angle_atom_site_label_3
_geom_angle_site_symmetry_1
_geom_angle_site_symmetry_3
_geom_angle
_geom_angle_publ_flag
C6 S1 C5 . . 101.87(6) ?
C14 N1 C18 . . 122.33(12) ?
C14 N1 C6 . . 130.70(11) ?
C18 N1 C6 . . 106.96(10) ?
C18 N2 C7 . . 105.90(11) ?
C21 N3 C3 . . 109.22(12) ?
C21 N3 H14 . . 128.0(13) ?
C3 N3 H14 . . 122.7(13) ?
C2 C1 C13 . . 121.34(13) ?
C2 C1 H1 . . 119.3 ?
C13 C1 H1 . . 119.3 ?
C1 C2 C3 . . 117.38(13) ?
C1 C2 H13 . . 121.3 ?
C3 C2 H13 . . 121.3 ?
N3 C3 C2 . . 128.57(13) ?
N3 C3 C4 . . 108.08(12) ?
C2 C3 C4 . . 123.34(13) ?
C12 C4 C3 . . 116.44(12) ?
C12 C4 C5 . . 137.78(12) ?
C3 C4 C5 . . 105.77(11) ?
C21 C5 C4 . . 106.92(11) ?
C21 C5 S1 . . 123.34(10) ?
C4 C5 S1 . . 129.67(10) ?
C7 C6 N1 . . 105.15(11) ?
C7 C6 S1 . . 131.99(10) ?
N1 C6 S1 . . 122.86(9) ?
N2 C7 C6 . . 111.10(11) ?
N2 C7 C8 . . 120.16(11) ?
C6 C7 C8 . . 128.68(12) ?
C9 C8 C20 . . 118.88(13) ?
C9 C8 C7 . . 122.45(11) ?
C20 C8 C7 . . 118.67(12) ?
C10 C9 C8 . . 120.39(13) ?
C10 C9 H5 . . 119.8 ?
C8 C9 H5 . . 119.8 ?
C11 C10 C9 . . 120.16(14) ?
C11 C10 H6 . . 119.9 ?
C9 C10 H6 . . 119.9 ?
C19 C11 C10 . . 119.82(14) ?
C19 C11 H2 . . 120.1 ?
C10 C11 H2 . . 120.1 ?
C13 C12 C4 . . 120.91(13) ?
C13 C12 Cl1 . . 117.90(11) ?
C4 C12 Cl1 . . 121.18(10) ?
C12 C13 C1 . . 120.54(13) ?
C12 C13 H3 . . 119.7 ?
C1 C13 H3 . . 119.7 ?
C15 C14 N1 . . 118.54(13) ?
C15 C14 H11 . . 120.7 ?
N1 C14 H11 . . 120.7 ?
C14 C15 C16 . . 120.77(14) ?
C14 C15 H10 . . 119.6 ?
C16 C15 H10 . . 119.6 ?
C17 C16 C15 . . 120.80(14) ?
C17 C16 H4 . . 119.6 ?
C15 C16 H4 . . 119.6 ?
C16 C17 C18 . . 118.69(14) ?
C16 C17 H9 . . 120.7 ?
C18 C17 H9 . . 120.7 ?
N2 C18 N1 . . 110.90(11) ?
N2 C18 C17 . . 130.25(12) ?
N1 C18 C17 . . 118.86(12) ?
C11 C19 C20 . . 120.32(14) ?
C11 C19 H7 . . 119.8 ?
C20 C19 H7 . . 119.8 ?
C19 C20 C8 . . 120.42(14) ?
C19 C20 H8 . . 119.8 ?
C8 C20 H8 . . 119.8 ?
N3 C21 C5 . . 109.99(12) ?
N3 C21 H12 . . 125.0 ?
C5 C21 H12 . . 125.0 ?

loop_
_geom_bond_atom_site_label_1
_geom_bond_atom_site_label_2
_geom_bond_site_symmetry_2
_geom_bond_distance
_geom_bond_publ_flag
Cl1 C12 . 1.7475(14) ?
S1 C6 . 1.7446(13) ?
S1 C5 . 1.7646(13) ?
N1 C14 . 1.3741(18) ?
N1 C18 . 1.3840(17) ?
N1 C6 . 1.3947(17) ?
N2 C18 . 1.3338(18) ?
N2 C7 . 1.3710(17) ?
N3 C21 . 1.3568(19) ?
N3 C3 . 1.3716(19) ?
N3 H14 . 0.84(2) ?
C1 C2 . 1.372(2) ?
C1 C13 . 1.405(2) ?
C1 H1 . 0.94 ?
C2 C3 . 1.397(2) ?
C2 H13 . 0.94 ?
C3 C4 . 1.4203(18) ?
C4 C12 . 1.4061(19) ?
C4 C5 . 1.4371(18) ?
C5 C21 . 1.3755(19) ?
C6 C7 . 1.3798(18) ?
C7 C8 . 1.4746(18) ?
C8 C9 . 1.3914(19) ?
C8 C20 . 1.3987(19) ?
C9 C10 . 1.389(2) ?
C9 H5 . 0.94 ?
C10 C11 . 1.387(2) ?
C10 H6 . 0.94 ?
C11 C19 . 1.382(2) ?
C11 H2 . 0.94 ?
C12 C13 . 1.373(2) ?
C13 H3 . 0.94 ?
C14 C15 . 1.353(2) ?
C14 H11 . 0.94 ?
C15 C16 . 1.415(2) ?
C15 H10 . 0.94 ?
C16 C17 . 1.358(2) ?
C16 H4 . 0.94 ?
C17 C18 . 1.4133(19) ?
C17 H9 . 0.94 ?
C19 C20 . 1.384(2) ?
C19 H7 . 0.94 ?
C20 H8 . 0.94 ?
C21 H12 . 0.94 ?

loop_
_geom_torsion_atom_site_label_1
_geom_torsion_atom_site_label_2
_geom_torsion_atom_site_label_3
_geom_torsion_atom_site_label_4
_geom_torsion_site_symmetry_1
_geom_torsion_site_symmetry_2
_geom_torsion_site_symmetry_3
_geom_torsion_site_symmetry_4
_geom_torsion
_geom_torsion_publ_flag
C13 C1 C2 C3 . . . . -1.4(2) ?
C21 N3 C3 C2 . . . . 178.86(13) ?
C21 N3 C3 C4 . . . . -0.23(15) ?
C1 C2 C3 N3 . . . . -179.15(13) ?
C1 C2 C3 C4 . . . . -0.2(2) ?
N3 C3 C4 C12 . . . . -179.24(11) ?
C2 C3 C4 C12 . . . . 1.61(19) ?
N3 C3 C4 C5 . . . . 0.65(14) ?
C2 C3 C4 C5 . . . . -178.50(12) ?
C12 C4 C5 C21 . . . . 179.03(15) ?
C3 C4 C5 C21 . . . . -0.83(14) ?
C12 C4 C5 S1 . . . . -3.8(2) ?
C3 C4 C5 S1 . . . . 176.32(10) ?
C6 S1 C5 C21 . . . . 68.69(12) ?
C6 S1 C5 C4 . . . . -108.04(12) ?
C14 N1 C6 C7 . . . . 178.70(13) ?
C18 N1 C6 C7 . . . . -0.27(13) ?
C14 N1 C6 S1 . . . . -0.64(19) ?
C18 N1 C6 S1 . . . . -179.62(9) ?
C5 S1 C6 C7 . . . . -85.84(13) ?
C5 S1 C6 N1 . . . . 93.31(11) ?
C18 N2 C7 C6 . . . . 0.22(14) ?
C18 N2 C7 C8 . . . . 177.63(11) ?
N1 C6 C7 N2 . . . . 0.03(14) ?
S1 C6 C7 N2 . . . . 179.30(10) ?
N1 C6 C7 C8 . . . . -177.10(12) ?
S1 C6 C7 C8 . . . . 2.2(2) ?
N2 C7 C8 C9 . . . . 135.17(13) ?
C6 C7 C8 C9 . . . . -47.9(2) ?
N2 C7 C8 C20 . . . . -44.87(17) ?
C6 C7 C8 C20 . . . . 132.03(14) ?
C20 C8 C9 C10 . . . . 0.0(2) ?
C7 C8 C9 C10 . . . . 179.91(13) ?
C8 C9 C10 C11 . . . . -0.9(2) ?
C9 C10 C11 C19 . . . . 0.8(2) ?
C3 C4 C12 C13 . . . . -1.50(18) ?
C5 C4 C12 C13 . . . . 178.65(14) ?
C3 C4 C12 Cl1 . . . . 177.91(9) ?
C5 C4 C12 Cl1 . . . . -1.9(2) ?
C4 C12 C13 C1 . . . . 0.0(2) ?
Cl1 C12 C13 C1 . . . . -179.41(10) ?
C2 C1 C13 C12 . . . . 1.5(2) ?
C18 N1 C14 C15 . . . . 0.1(2) ?
C6 N1 C14 C15 . . . . -178.77(13) ?
N1 C14 C15 C16 . . . . -0.8(2) ?
C14 C15 C16 C17 . . . . 0.5(2) ?
C15 C16 C17 C18 . . . . 0.5(2) ?
C7 N2 C18 N1 . . . . -0.40(14) ?
C7 N2 C18 C17 . . . . -179.92(14) ?
C14 N1 C18 N2 . . . . -178.65(11) ?
C6 N1 C18 N2 . . . . 0.42(14) ?
C14 N1 C18 C17 . . . . 0.93(19) ?
C6 N1 C18 C17 . . . . -179.99(12) ?
C16 C17 C18 N2 . . . . 178.28(14) ?
C16 C17 C18 N1 . . . . -1.2(2) ?
C10 C11 C19 C20 . . . . 0.2(2) ?
C11 C19 C20 C8 . . . . -1.2(2) ?
C9 C8 C20 C19 . . . . 1.1(2) ?
C7 C8 C20 C19 . . . . -178.89(14) ?
C3 N3 C21 C5 . . . . -0.31(16) ?
C4 C5 C21 N3 . . . . 0.72(15) ?
S1 C5 C21 N3 . . . . -176.65(9) ?
